data_8100945
loop_
_publ_author_name
'Caiazza, D.'
'Lincoln, S. F.'
'Tiekink, E. R. T.'
'Ward, A. D.'

_publ_section_title
;
Crystal structure of 3,12,20,29-tetraoxa-35,36-diazapentacyclo[29.3.1.1
^14,18^.0^5,10^.0^22,27^]hexatriaconta-1(35),6,8,14,16,18(36),22(27), 
23,25,31,33-dodecane, C~30~H~30~N~2~O~4~
;
_journal_issue 2
_journal_name_full 'Zeitschrift f\"ur Kristallographie - New Crystal Structures'
_journal_page_first 245
_journal_page_last 246
_journal_volume 216
_journal_year 2001
_chemical_formula_moiety 'C30 H30 N2 O4 '
_chemical_formula_sum 'C30 H30 N2 O4'
_chemical_formula_weight 482.58
_space_group_IT_number 14
_symmetry_cell_setting monoclinic
_symmetry_space_group_name_Hall '-P 2ybc'
_symmetry_space_group_name_H-M 'P 1 21/c 1'
_cell_angle_alpha 90
_cell_angle_beta 92.80(4)
_cell_angle_gamma 90
_cell_formula_units_Z 2
_cell_length_a 13.16(1)
_cell_length_b 4.372(7)
_cell_length_c 21.060(6)
_cell_measurement_temperature 113
_cell_volume 1210(2)
_diffrn_ambient_temperature 113
_exptl_crystal_density_diffrn 1.324
_cod_original_sg_symbol_H-M 'P 21/c'
_cod_original_formula_sum 'C30 H30 N2 O4 '
_cod_database_code 8100945

loop_
_symmetry_equiv_pos_as_xyz
'  +x,  +y,  +z'
'  -x,1/2+y,1/2-z'
'  -x,  -y,  -z'
'  +x,1/2-y,1/2+z'

loop_
_atom_site_aniso_label
_atom_site_aniso_U_11
_atom_site_aniso_U_22
_atom_site_aniso_U_33
_atom_site_aniso_U_12
_atom_site_aniso_U_13
_atom_site_aniso_U_23
O(1) 0.029(1) 0.021(1) 0.0167(9) -0.003(1) -0.0066(8) 0.0003(9)
O(2) 0.020(1) 0.042(1) 0.018(1) 0.004(1) -0.0001(8) 0.006(1)
N(1) 0.023(1) 0.025(1) 0.018(1) 0.001(1) -0.004(1) 0.002(1)
C(1) 0.020(2) 0.022(2) 0.020(1) 0.003(1) 0.000(1) -0.000(1)
C(2) 0.032(2) 0.032(2) 0.019(1) 0.002(2) -0.007(1) -0.003(1)
C(3) 0.024(2) 0.034(2) 0.017(1) 0.003(2) 0.002(1) 0.003(1)
C(4) 0.020(1) 0.031(2) 0.024(1) -0.001(1) 0.005(1) 0.005(1)
C(5) 0.019(1) 0.022(2) 0.019(1) 0.001(1) 0.002(1) 0.002(1)
C(6) 0.026(2) 0.026(2) 0.026(1) -0.004(1) -0.005(1) 0.002(1)
C(7) 0.024(2) 0.029(2) 0.022(1) -0.009(2) -0.003(1) -0.002(1)
C(8) 0.018(2) 0.020(2) 0.019(1) -0.001(1) -0.001(1) -0.007(1)
C(9) 0.028(2) 0.021(2) 0.020(1) -0.005(1) 0.000(1) -0.006(1)
C(10) 0.023(2) 0.028(2) 0.024(1) -0.000(1) -0.006(1) -0.003(1)
C(11) 0.036(2) 0.029(2) 0.018(1) 0.003(2) -0.005(1) 0.001(1)
C(12) 0.027(2) 0.026(2) 0.019(1) -0.003(1) 0.004(1) -0.004(1)
C(13) 0.028(2) 0.015(2) 0.015(1) -0.001(1) -0.003(1) -0.005(1)
C(14) 0.020(1) 0.030(2) 0.020(1) 0.001(1) 0.000(1) -0.002(1)
C(15) 0.025(2) 0.029(2) 0.024(1) 0.003(2) -0.003(1) 0.002(1)

loop_
_atom_site_label
_atom_site_fract_x
_atom_site_fract_y
_atom_site_fract_z
_atom_site_U_iso_or_equiv
_atom_site_occupancy
_atom_site_thermal_displace_type
_atom_site_calc_flag
_atom_site_calc_attached_atom
_atom_site_Wyckoff_symbol
_atom_site_symmetry_multiplicity
O(1) -0.1673(1) 0.1537(4) -0.01510(7) 0.0225(5) 1.0 Uani ? ? e 4
O(2) -0.3952(1) 0.0694(5) 0.12418(7) 0.0269(6) 1.0 Uani ? ? e 4
N(1) -0.3547(2) 0.0893(5) -0.08311(9) 0.0222(6) 1.0 Uani ? ? e 4
C(1) -0.4263(2) -0.0266(6) -0.1241(1) 0.0206(8) 1.0 Uani ? ? e 4
C(2) -0.4214(2) 0.0144(7) -0.1902(1) 0.0279(8) 1.0 Uani ? ? e 4
C(3) -0.3417(2) 0.1794(7) -0.2132(1) 0.0252(8) 1.0 Uani ? ? e 4
C(4) -0.2687(2) 0.2971(7) -0.1709(1) 0.0248(8) 1.0 Uani ? ? e 4
C(5) -0.2772(2) 0.2476(7) -0.1061(1) 0.0200(8) 1.0 Uani ? ? e 4
C(6) -0.2043(2) 0.3867(7) -0.0578(1) 0.0264(8) 1.0 Uani ? ? e 4
C(7) -0.1096(2) 0.2790(7) 0.0390(1) 0.0252(8) 1.0 Uani ? ? e 4
C(8) -0.1187(2) 0.0738(6) 0.0958(1) 0.0189(8) 1.0 Uani ? ? e 4
C(9) -0.0323(2) -0.0489(6) 0.1254(1) 0.0228(8) 1.0 Uani ? ? e 4
C(10) -0.0383(2) -0.2326(7) 0.1790(1) 0.0252(8) 1.0 Uani ? ? e 4
C(11) -0.1308(2) -0.2964(7) 0.2029(1) 0.0277(9) 1.0 Uani ? ? e 4
C(12) -0.2201(2) -0.1744(7) 0.1739(1) 0.0238(8) 1.0 Uani ? ? e 4
C(13) -0.2147(2) 0.0130(6) 0.1198(1) 0.0195(7) 1.0 Uani ? ? e 4
C(14) -0.3099(2) 0.1457(7) 0.0889(1) 0.0235(8) 1.0 Uani ? ? e 4
C(15) -0.4875(2) 0.1913(7) 0.0967(1) 0.0259(8) 1.0 Uani ? ? e 4
H(2) -0.4722 -0.0704 -0.2186 0.034 1.0 Uiso ? ? e 4
H(3) -0.3373 0.2114 -0.2576 0.030 1.0 Uiso ? ? e 4
H(4) -0.2131 0.4109 -0.1858 0.030 1.0 Uiso ? ? e 4
H(9) 0.0323 -0.0074 0.1090 0.027 1.0 Uiso ? ? e 4
H(10) 0.0220 -0.3140 0.1992 0.030 1.0 Uiso ? ? e 4
H(11) -0.1345 -0.4241 0.2392 0.033 1.0 Uiso ? ? e 4
H(12) -0.2841 -0.2181 0.1908 0.029 1.0 Uiso ? ? e 4
H(61) -0.2380 0.5400 -0.0347 0.032 1.0 Uiso ? ? e 4
H(62) -0.1489 0.4756 -0.0785 0.032 1.0 Uiso ? ? e 4
H(71) -0.0400 0.2950 0.0293 0.030 1.0 Uiso ? ? e 4
H(72) -0.1351 0.4761 0.0485 0.030 1.0 Uiso ? ? e 4
H(141) -0.3193 0.0662 0.0470 0.028 1.0 Uiso ? ? e 4
H(142) -0.3036 0.3619 0.0870 0.028 1.0 Uiso ? ? e 4
H(151) -0.4917 0.4033 0.1060 0.031 1.0 Uiso ? ? e 4
H(152) -0.4896 0.1631 0.0519 0.031 1.0 Uiso ? ? e 4

loop_
_geom_bond_atom_site_label_1
_geom_bond_atom_site_label_2
_geom_bond_distance
_geom_bond_site_symmetry_1
_geom_bond_site_symmetry_2
_geom_bond_publ_flag
O(1) C(6) 1.428(5) . . ?
O(1) C(7) 1.446(5) . . ?
O(2) C(14) 1.416(5) . . ?
O(2) C(15) 1.423(5) . . ?
N(1) C(1) 1.346(5) . . ?
N(1) C(5) 1.342(5) . . ?
C(1) C(2) 1.408(6) . . ?
C(1) C(15) 1.485(6) . . ?
C(2) C(3) 1.380(6) . . ?
C(2) H(2) 0.95 . . no
C(3) C(4) 1.378(6) . . ?
C(3) H(3) 0.95 . . no
C(4) C(5) 1.392(5) . . ?
C(4) H(4) 0.95 . . no
C(5) C(6) 1.494(6) . . ?
C(6) H(61) 0.95 . . no
C(6) H(62) 0.95 . . no
C(7) C(8) 1.504(6) . . ?
C(7) H(71) 0.95 . . no
C(7) H(72) 0.95 . . no
C(8) C(9) 1.378(6) . . ?
C(8) C(13) 1.410(6) . . ?
C(9) C(10) 1.392(6) . . ?
C(9) H(9) 0.95 . . no
C(10) C(11) 1.367(6) . . ?
C(10) H(10) 0.95 . . no
C(11) C(12) 1.403(6) . . ?
C(11) H(11) 0.95 . . no
C(12) C(13) 1.408(6) . . ?
C(12) H(12) 0.95 . . no
C(13) C(14) 1.500(6) . . ?
C(14) H(141) 0.95 . . no
C(14) H(142) 0.95 . . no
C(15) H(151) 0.95 . . no
C(15) H(152) 0.95 . . no

loop_
_cod_related_entry_id
_cod_related_entry_database
_cod_related_entry_code
1 ChemSpider 21122310
